data_4100466
loop_
_publ_author_name
'Matsuo, Y.'
'Nakamura, E.'

_journal_name_full 'Journal of the American Chemical Society'
_journal_paper_doi 10.1021/ja050318x
_journal_year 2005
_chemical_formula_moiety 'C159 H124 K2 O9'
_chemical_formula_structural 'C159 H124 K2 O9'
_chemical_formula_sum 'C159 H124 K2 O9'
_chemical_formula_weight 2256.78
_space_group_IT_number 2
_space_group_name_Hall '-P 1'
_space_group_name_H-M_alt 'P -1'
_symmetry_cell_setting triclinic
_symmetry_Int_Tables_number 2
_symmetry_space_group_name_Hall '-P 1'
_symmetry_space_group_name_H-M 'P -1'
_cell_angle_alpha 81.860(5)
_cell_angle_beta 72.851(5)
_cell_angle_gamma 77.342(5)
_cell_formula_units_Z 2
_cell_length_a 15.777(5)
_cell_length_b 17.554(5)
_cell_length_c 21.761(5)
_cell_measurement_temperature 153(2)
_cell_measurement_wavelength 0.71073
_cell_volume 5600(3)
_diffrn_ambient_temperature 123(2)
_exptl_crystal_density_diffrn 1.338
_cod_database_code 4100466

loop_
_symmetry_equiv_pos_as_xyz
'x, y, z'
'-x, -y, -z'

loop_
_atom_site_label
_atom_site_type_symbol
_atom_site_fract_x
_atom_site_fract_y
_atom_site_fract_z
_atom_site_U_iso_or_equiv
_atom_site_adp_type
_atom_site_occupancy
_atom_site_symmetry_multiplicity
_atom_site_calc_flag
_atom_site_refinement_flags
_atom_site_disorder_assembly
_atom_site_disorder_group
K1 K -0.09027(16) 0.41211(12) 0.76171(10) 0.1150(8) Uani 1 1 d . C .
K2 K 0.69602(10) 0.16742(8) 0.44389(7) 0.0654(4) Uani 1 1 d . . .
O1 O -0.0619(6) 0.4591(7) 0.8629(5) 0.202(5) Uani 1 1 d . . .
O2 O -0.2597(5) 0.3893(9) 0.8396(4) 0.206(5) Uani 1 1 d . . .
O3 O -0.1757(8) 0.5617(5) 0.7413(5) 0.211(6) Uani 1 1 d . . .
O4 O 0.7527(3) 0.1493(3) 0.5487(2) 0.0839(14) Uani 1 1 d . C .
O5 O 0.7063(3) 0.3128(2) 0.4561(2) 0.0728(13) Uani 1 1 d . . .
O6 O 0.6934(5) 0.2088(3) 0.3169(3) 0.0947(17) Uani 1 1 d . C .
O7 O 0.4811(14) 0.254(2) 0.8397(14) 0.405(15) Uani 1 1 d . . .
O8 O 0.5980(8) -0.0611(6) 0.8101(4) 0.180(4) Uani 1 1 d . . .
O9 O -0.3766(16) 0.6336(13) 0.9673(14) 0.391(14) Uani 1 1 d . . .
C1 C 0.0658(4) 0.3000(3) 0.6781(3) 0.0537(14) Uani 1 1 d . . .
C2 C 0.1177(4) 0.3573(3) 0.6765(3) 0.0549(14) Uani 1 1 d . C .
C3 C 0.1675(4) 0.3304(3) 0.7222(3) 0.0542(14) Uani 1 1 d . . .
C4 C 0.1458(4) 0.2576(3) 0.7529(3) 0.0540(14) Uani 1 1 d . C .
C5 C 0.0831(4) 0.2391(3) 0.7255(3) 0.0557(14) Uani 1 1 d . C .
C6 C 0.0288(4) 0.2906(3) 0.6231(3) 0.0496(13) Uani 1 1 d . . .
C7 C 0.1443(4) 0.4140(3) 0.6183(3) 0.0518(13) Uani 1 1 d . . .
C8 C 0.2543(4) 0.3564(3) 0.7195(3) 0.0584(15) Uani 1 1 d . . .
C9 C 0.2039(4) 0.1982(3) 0.7864(3) 0.0548(14) Uani 1 1 d . . .
C10 C 0.0654(4) 0.1571(3) 0.7275(3) 0.0554(14) Uani 1 1 d . . .
C11 C 0.0898(4) 0.3236(3) 0.5610(3) 0.0540(14) Uani 1 1 d . . .
C12 C 0.1414(4) 0.3781(3) 0.5585(3) 0.0542(14) Uani 1 1 d . . .
C13 C 0.2472(4) 0.4092(3) 0.6041(3) 0.0535(14) Uani 1 1 d . C .
C14 C 0.2951(4) 0.3835(3) 0.6479(3) 0.0540(14) Uani 1 1 d . . .
C15 C 0.3244(4) 0.2811(3) 0.7280(3) 0.0566(14) Uani 1 1 d . . .
C16 C 0.3034(4) 0.2110(3) 0.7572(3) 0.0560(14) Uani 1 1 d . . .
C17 C 0.2133(4) 0.1174(3) 0.7621(3) 0.0572(15) Uani 1 1 d . C .
C18 C 0.1516(4) 0.0994(3) 0.7358(3) 0.0532(14) Uani 1 1 d . C .
C19 C 0.0684(4) 0.1435(3) 0.6587(3) 0.0537(14) Uani 1 1 d . C .
C20 C 0.0515(4) 0.2031(3) 0.6124(3) 0.0542(14) Uani 1 1 d . . .
C21 C 0.1207(4) 0.2660(3) 0.5142(3) 0.0556(14) Uani 1 1 d . C .
C22 C 0.2252(4) 0.3775(3) 0.5094(3) 0.0533(14) Uani 1 1 d . . .
C23 C 0.2898(4) 0.3954(3) 0.5372(3) 0.0528(14) Uani 1 1 d . C .
C24 C 0.3885(4) 0.3433(3) 0.6269(3) 0.0578(15) Uani 1 1 d . C .
C25 C 0.4056(4) 0.2814(3) 0.6753(3) 0.0558(14) Uani 1 1 d . C .
C26 C 0.3614(4) 0.1391(3) 0.7363(3) 0.0553(14) Uani 1 1 d . . .
C27 C 0.3071(4) 0.0816(3) 0.7395(3) 0.0539(14) Uani 1 1 d . C .
C28 C 0.1820(4) 0.0461(3) 0.6863(3) 0.0525(14) Uani 1 1 d . . .
C29 C 0.1292(4) 0.0724(3) 0.6397(3) 0.0560(15) Uani 1 1 d . C .
C30 C 0.0979(4) 0.1922(3) 0.5460(3) 0.0524(14) Uani 1 1 d . C .
C31 C 0.2001(4) 0.2674(3) 0.4644(3) 0.0538(14) Uani 1 1 d . . .
C32 C 0.2535(4) 0.3239(3) 0.4616(3) 0.0547(14) Uani 1 1 d . . .
C33 C 0.3812(4) 0.3619(3) 0.5159(3) 0.0552(14) Uani 1 1 d . . .
C34 C 0.4317(4) 0.3347(3) 0.5625(3) 0.0540(14) Uani 1 1 d . C .
C35 C 0.4650(4) 0.2105(3) 0.6572(3) 0.0549(14) Uani 1 1 d . . .
C36 C 0.4430(4) 0.1379(3) 0.6885(3) 0.0537(14) Uani 1 1 d . . .
C37 C 0.3354(4) 0.0268(3) 0.6935(3) 0.0550(14) Uani 1 1 d . . .
C38 C 0.2717(4) 0.0089(3) 0.6666(3) 0.0522(14) Uani 1 1 d . . .
C39 C 0.1726(4) 0.0597(3) 0.5742(3) 0.0524(14) Uani 1 1 d . . .
C40 C 0.1557(4) 0.1220(3) 0.5264(3) 0.0535(14) Uani 1 1 d . C .
C41 C 0.2606(4) 0.1948(3) 0.4444(3) 0.0537(14) Uani 1 1 d . C .
C42 C 0.3486(4) 0.2879(3) 0.4409(3) 0.0573(15) Uani 1 1 d . . .
C43 C 0.4101(4) 0.3056(3) 0.4668(3) 0.0512(13) Uani 1 1 d . C .
C44 C 0.4926(4) 0.2623(3) 0.5420(3) 0.0551(14) Uani 1 1 d . . .
C45 C 0.5082(4) 0.2014(3) 0.5897(3) 0.0572(15) Uani 1 1 d . C .
C46 C 0.4739(4) 0.0802(3) 0.6412(3) 0.0556(14) Uani 1 1 d . . .
C47 C 0.4194(4) 0.0269(3) 0.6422(3) 0.0529(14) Uani 1 1 d . C .
C48 C 0.3171(4) -0.0020(3) 0.5983(3) 0.0522(14) Uani 1 1 d . . .
C49 C 0.2652(4) 0.0199(3) 0.5530(3) 0.0527(14) Uani 1 1 d . . .
C50 C 0.2385(4) 0.1236(3) 0.4758(3) 0.0532(14) Uani 1 1 d . . .
C51 C 0.3517(4) 0.2065(3) 0.4304(3) 0.0549(14) Uani 1 1 d . C .
C52 C 0.4796(4) 0.2440(3) 0.4841(3) 0.0540(14) Uani 1 1 d . C .
C53 C 0.5124(4) 0.1218(3) 0.5790(3) 0.0564(15) Uani 1 1 d . C .
C54 C 0.4077(4) 0.0052(3) 0.5848(3) 0.0515(14) Uani 1 1 d . C .
C55 C 0.3073(4) 0.0613(3) 0.4927(3) 0.0548(14) Uani 1 1 d . C .
C56 C 0.4174(4) 0.1464(3) 0.4479(3) 0.0533(14) Uani 1 1 d . . .
C57 C 0.4811(4) 0.1659(3) 0.4764(3) 0.0551(14) Uani 1 1 d . C .
C58 C 0.5012(4) 0.1036(3) 0.5227(3) 0.0551(14) Uani 1 1 d . . .
C59 C 0.4620(4) 0.0333(3) 0.5176(3) 0.0527(14) Uani 1 1 d . . .
C60 C 0.3963(4) 0.0720(3) 0.4775(3) 0.0553(14) Uani 1 1 d . C .
C61 C -0.0704(4) 0.3273(3) 0.6329(3) 0.0569(14) Uani 1 1 d . . .
C62 C -0.1379(4) 0.2916(4) 0.6749(3) 0.0646(16) Uani 1 1 d . C .
H62 H -0.1223 0.2418 0.6965 0.078 Uiso 1 1 calc R . .
C63 C -0.2282(4) 0.3277(4) 0.6860(3) 0.0664(17) Uani 1 1 d . . .
H63 H -0.2729 0.3018 0.7152 0.08 Uiso 1 1 calc R C .
C64 C -0.2554(4) 0.4011(3) 0.6556(3) 0.0573(14) Uani 1 1 d . . .
C65 C -0.1858(4) 0.4342(4) 0.6124(3) 0.0626(16) Uani 1 1 d . . .
H65 H -0.2008 0.4832 0.5895 0.075 Uiso 1 1 calc R C .
C66 C -0.0978(4) 0.3996(3) 0.6016(3) 0.0616(16) Uani 1 1 d . . .
H66 H -0.0532 0.4252 0.5719 0.074 Uiso 1 1 calc R . .
C67 C -0.3507(4) 0.4411(4) 0.6700(3) 0.0615(15) Uani 1 1 d . . .
C68 C -0.4217(4) 0.4018(4) 0.6954(3) 0.0696(18) Uani 1 1 d . . .
H68 H -0.4092 0.3463 0.702 0.084 Uiso 1 1 calc R . .
C69 C -0.5099(5) 0.4407(5) 0.7115(4) 0.081(2) Uani 1 1 d . . .
H69 H -0.5576 0.4124 0.7297 0.097 Uiso 1 1 calc R C .
C70 C -0.5285(5) 0.5212(5) 0.7012(4) 0.081(2) Uani 1 1 d . . .
H70 H -0.5893 0.5483 0.712 0.097 Uiso 1 1 calc R . .
C71 C -0.4607(5) 0.5622(5) 0.6756(4) 0.089(2) Uani 1 1 d . . .
H71 H -0.4739 0.6177 0.6682 0.107 Uiso 1 1 calc R C .
C72 C -0.3713(5) 0.5218(4) 0.6602(4) 0.0754(19) Uani 1 1 d . . .
H72 H -0.3237 0.5503 0.6426 0.09 Uiso 1 1 calc R . .
C73 C 0.1002(4) 0.5006(3) 0.6233(3) 0.0546(14) Uani 1 1 d . . .
C74 C 0.0901(4) 0.5503(3) 0.5692(3) 0.0579(15) Uani 1 1 d . . .
H74 H 0.1006 0.5285 0.5295 0.069 Uiso 1 1 calc R C .
C75 C 0.0654(4) 0.6297(3) 0.5716(3) 0.0605(15) Uani 1 1 d . . .
H75 H 0.0561 0.6615 0.5342 0.073 Uiso 1 1 calc R . .
C76 C 0.0536(4) 0.6650(3) 0.6277(3) 0.0562(14) Uani 1 1 d . . .
C77 C 0.0587(4) 0.6149(3) 0.6826(3) 0.0628(16) Uani 1 1 d . . .
H77 H 0.0471 0.6364 0.7226 0.075 Uiso 1 1 calc R . .
C78 C 0.0803(4) 0.5343(3) 0.6803(3) 0.0606(15) Uani 1 1 d . . .
H78 H 0.0813 0.5016 0.7189 0.073 Uiso 1 1 calc R C .
C79 C 0.0368(4) 0.7511(3) 0.6289(3) 0.0581(15) Uani 1 1 d . . .
C80 C -0.0284(4) 0.8001(3) 0.6042(3) 0.0642(16) Uani 1 1 d . . .
H80 H -0.0651 0.7779 0.5867 0.077 Uiso 1 1 calc R C .
C81 C -0.0423(5) 0.8813(4) 0.6041(4) 0.0747(19) Uani 1 1 d . . .
H81 H -0.0887 0.9138 0.5877 0.09 Uiso 1 1 calc R . .
C82 C 0.0119(5) 0.9141(4) 0.6281(4) 0.0740(19) Uani 1 1 d . . .
H82 H 0.0028 0.9695 0.6281 0.089 Uiso 1 1 calc R C .
C83 C 0.0796(5) 0.8671(4) 0.6521(3) 0.0702(18) Uani 1 1 d . . .
H83 H 0.1175 0.8901 0.6678 0.084 Uiso 1 1 calc R . .
C84 C 0.0920(5) 0.7853(3) 0.6533(3) 0.0634(16) Uani 1 1 d . . .
H84 H 0.1377 0.7529 0.6705 0.076 Uiso 1 1 calc R C .
C85 C 0.2504(4) 0.4151(4) 0.7658(3) 0.0593(15) Uani 1 1 d . . .
C86 C 0.2408(4) 0.4951(4) 0.7472(3) 0.0656(17) Uani 1 1 d . . .
H86 H 0.2377 0.5131 0.7045 0.079 Uiso 1 1 calc R . .
C87 C 0.2356(5) 0.5496(4) 0.7904(4) 0.0746(19) Uani 1 1 d . . .
H87 H 0.2276 0.604 0.7768 0.09 Uiso 1 1 calc R C .
C88 C 0.2418(5) 0.5254(5) 0.8511(5) 0.087(2) Uani 1 1 d . . .
C89 C 0.2533(6) 0.4442(5) 0.8707(4) 0.091(2) Uani 1 1 d . . .
H89 H 0.2603 0.426 0.9124 0.109 Uiso 1 1 calc R C .
C90 C 0.2541(5) 0.3910(4) 0.8282(4) 0.0730(19) Uani 1 1 d . . .
H90 H 0.2573 0.337 0.8427 0.088 Uiso 1 1 calc R . .
C91 C 0.2481(8) 0.5827(5) 0.8942(5) 0.118(3) Uani 1 1 d . . .
C92 C 0.1850(8) 0.6520(5) 0.9022(4) 0.111(3) Uani 1 1 d . . .
H92 H 0.1389 0.6624 0.8806 0.133 Uiso 1 1 calc R . .
C93 C 0.1890(11) 0.7070(6) 0.9422(6) 0.167(6) Uani 1 1 d . . .
H93 H 0.1418 0.7508 0.954 0.2 Uiso 1 1 calc R C .
C94 C 0.2707(12) 0.6921(8) 0.9643(8) 0.181(6) Uani 1 1 d . . .
H94 H 0.2816 0.7318 0.985 0.217 Uiso 1 1 calc R . .
C95 C 0.3317(12) 0.6238(9) 0.9565(9) 0.212(8) Uani 1 1 d . . .
H95 H 0.3829 0.6149 0.9729 0.254 Uiso 1 1 calc R C .
C96 C 0.3168(14) 0.5660(9) 0.9231(10) 0.268(13) Uani 1 1 d . . .
H96 H 0.3546 0.5157 0.921 0.322 Uiso 1 1 calc R . .
C97 C 0.1793(4) 0.1956(3) 0.8606(3) 0.0592(15) Uani 1 1 d . . .
C98 C 0.2259(5) 0.1399(4) 0.8958(3) 0.0692(18) Uani 1 1 d . . .
H98 H 0.2724 0.1007 0.874 0.083 Uiso 1 1 calc R C .
C99 C 0.2069(5) 0.1392(4) 0.9623(3) 0.0684(18) Uani 1 1 d . . .
H99 H 0.2409 0.0998 0.9848 0.082 Uiso 1 1 calc R . .
C100 C 0.1393(5) 0.1947(4) 0.9967(3) 0.0718(18) Uani 1 1 d . . .
C101 C 0.0925(6) 0.2506(5) 0.9609(4) 0.092(2) Uani 1 1 d . . .
H101 H 0.0465 0.2901 0.9826 0.111 Uiso 1 1 calc R . .
C102 C 0.1106(6) 0.2508(5) 0.8943(4) 0.091(2) Uani 1 1 d . . .
H102 H 0.0757 0.2892 0.8717 0.11 Uiso 1 1 calc R C .
C103 C 0.1213(5) 0.1939(5) 1.0667(3) 0.078(2) Uani 1 1 d . A .
C104 C 0.1943(7) 0.1670(6) 1.0971(5) 0.047(2) Uani 0.5 1 d P A 1
H104 H 0.254 0.1503 1.0712 0.056 Uiso 0.5 1 calc PR A 1
C105 C 0.1780(8) 0.1654(7) 1.1634(5) 0.051(3) Uani 0.5 1 d P A 1
H105 H 0.2259 0.1471 1.1831 0.061 Uiso 0.5 1 calc PR A 1
C106 C 0.0893(7) 0.1913(6) 1.2014(4) 0.101(3) Uani 1 1 d . A 1
H106 H 0.0788 0.1958 1.2461 0.121 Uiso 1 1 calc R A 1
C107 C 0.0202(8) 0.2094(11) 1.1753(6) 0.083(5) Uani 0.5 1 d P A 1
H107 H -0.0401 0.221 1.2017 0.099 Uiso 0.5 1 calc PR A 1
C108 C 0.0377(8) 0.2111(9) 1.1084(6) 0.069(4) Uani 0.5 1 d P A 1
H108 H -0.0125 0.2252 1.0907 0.083 Uiso 0.5 1 calc PR A 1
C109 C -0.0190(4) 0.1385(3) 0.7793(3) 0.0586(15) Uani 1 1 d . . .
C110 C -0.0551(6) 0.1772(5) 0.8335(4) 0.109(3) Uani 1 1 d . . .
H110 H -0.0288 0.2188 0.8389 0.13 Uiso 1 1 calc R C .
C111 C -0.1288(6) 0.1580(5) 0.8812(4) 0.118(4) Uani 1 1 d . . .
H111 H -0.1532 0.1888 0.9171 0.142 Uiso 1 1 calc R . .
C112 C -0.1682(4) 0.0974(4) 0.8793(3) 0.0673(17) Uani 1 1 d . . .
C113 C -0.1322(6) 0.0558(6) 0.8267(4) 0.117(4) Uani 1 1 d . . .
H113 H -0.156 0.0118 0.8234 0.14 Uiso 1 1 calc R . .
C114 C -0.0584(6) 0.0782(5) 0.7762(4) 0.108(3) Uani 1 1 d . . .
H114 H -0.036 0.0497 0.7389 0.13 Uiso 1 1 calc R C .
C115 C -0.2463(5) 0.0771(4) 0.9320(3) 0.075(2) Uani 1 1 d . . .
C116 C -0.2614(6) 0.0979(6) 0.9945(4) 0.105(3) Uani 1 1 d . . .
H116 H -0.2217 0.1263 1.0028 0.127 Uiso 1 1 calc R C .
C117 C -0.3324(6) 0.0782(6) 1.0442(4) 0.109(3) Uani 1 1 d . . .
H117 H -0.34 0.0914 1.0866 0.131 Uiso 1 1 calc R . .
C118 C -0.3933(6) 0.0390(5) 1.0325(4) 0.096(3) Uani 1 1 d . . .
H118 H -0.445 0.0288 1.0659 0.116 Uiso 1 1 calc R C .
C119 C -0.3772(5) 0.0159(5) 0.9728(4) 0.091(2) Uani 1 1 d . . .
H119 H -0.4165 -0.0135 0.9652 0.109 Uiso 1 1 calc R . .
C120 C -0.3046(5) 0.0340(5) 0.9220(4) 0.083(2) Uani 1 1 d . . .
H120 H -0.295 0.0168 0.8806 0.1 Uiso 1 1 calc R C .
C201 C 0.0074(8) 0.4785(9) 0.8727(7) 0.155(5) Uani 1 1 d . . .
H20A H 0.0479 0.4935 0.8305 0.187 Uiso 1 1 calc R . .
H20B H 0.041 0.4321 0.8927 0.187 Uiso 1 1 calc R . .
C202 C -0.0138(12) 0.5389(16) 0.9113(11) 0.269(13) Uani 1 1 d . . .
H20C H -0.0142 0.5902 0.8858 0.323 Uiso 1 1 calc R . .
H20D H 0.0282 0.5326 0.9384 0.323 Uiso 1 1 calc R . .
C203 C -0.1069(12) 0.5295(17) 0.9510(9) 0.268(13) Uani 1 1 d . . .
H20E H -0.1082 0.515 0.9969 0.322 Uiso 1 1 calc R . .
H20F H -0.1508 0.5787 0.9479 0.322 Uiso 1 1 calc R . .
C204 C -0.1282(12) 0.4672(19) 0.9241(11) 0.331(18) Uani 1 1 d . . .
H20G H -0.1235 0.4178 0.9522 0.397 Uiso 1 1 calc R . .
H20H H -0.1899 0.4816 0.9186 0.397 Uiso 1 1 calc R . .
C205 C -0.2799 0.3228 0.8646 0.48(3) Uiso 1 1 d . . .
H20I H -0.2529 0.2992 0.9002 0.571 Uiso 1 1 calc R . .
H20J H -0.2709 0.2846 0.8328 0.571 Uiso 1 1 calc R . .
C206 C -0.3818 0.3707 0.8877 0.346(14) Uiso 1 1 d . . .
H20K H -0.4173 0.3438 0.87 0.415 Uiso 1 1 calc R . .
H20L H -0.4001 0.3576 0.935 0.415 Uiso 1 1 calc R . .
C207 C -0.4225 0.4576 0.8791 0.303(12) Uiso 1 1 d . . .
H20M H -0.4704 0.4683 0.8564 0.363 Uiso 1 1 calc R . .
H20N H -0.4429 0.4843 0.9195 0.363 Uiso 1 1 calc R . .
C208 C -0.3354 0.4713 0.8381 0.315(12) Uiso 1 1 d . . .
H20O H -0.3172 0.5138 0.8538 0.378 Uiso 1 1 calc R . .
H20P H -0.3391 0.4873 0.7933 0.378 Uiso 1 1 calc R . .
C209 C -0.1709(7) 0.6045(6) 0.6852(5) 0.111(3) Uani 1 1 d . C .
H20Q H -0.2012 0.5846 0.6586 0.133 Uiso 1 1 calc R B 1
H20R H -0.1074 0.6057 0.6605 0.133 Uiso 1 1 calc R B 1
C210 C -0.2204(14) 0.6841(7) 0.7069(6) 0.203(8) Uani 1 1 d . C 1
H21A H -0.1799 0.7224 0.6888 0.244 Uiso 1 1 calc R C 1
H21B H -0.2732 0.7005 0.6892 0.244 Uiso 1 1 calc R C 1
C211 C -0.2486(17) 0.6862(14) 0.7707(11) 0.125(7) Uiso 0.5 1 d P C 1
H25A H -0.31 0.6739 0.7882 0.15 Uiso 0.5 1 calc PR C 1
H25B H -0.2487 0.738 0.7836 0.15 Uiso 0.5 1 calc PR C 1
C212 C -0.1825(13) 0.6261(15) 0.7918(9) 0.125(8) Uani 0.5 1 d P C 1
H21E H -0.2047 0.6065 0.8375 0.15 Uiso 0.5 1 calc PR C 1
H21F H -0.1244 0.6434 0.7849 0.15 Uiso 0.5 1 calc PR C 1
C213 C 0.8419(6) 0.1660(6) 0.5399(5) 0.104(3) Uani 1 1 d . . .
H21G H 0.8373 0.2168 0.5566 0.125 Uiso 1 1 calc R C .
H21H H 0.8757 0.168 0.4937 0.125 Uiso 1 1 calc R . .
C214 C 0.8877(5) 0.1008(5) 0.5772(4) 0.095(3) Uani 1 1 d . C .
H21G H 0.9352 0.1171 0.5909 0.114 Uiso 1 1 calc R . .
H21H H 0.9148 0.0545 0.5519 0.114 Uiso 1 1 calc R . .
C215 C 0.8096(5) 0.0842(5) 0.6347(4) 0.090(2) Uani 1 1 d . . .
H21I H 0.8179 0.0281 0.6505 0.108 Uiso 1 1 calc R C .
H21J H 0.8028 0.1161 0.6706 0.108 Uiso 1 1 calc R . .
C216 C 0.7317(6) 0.1071(8) 0.6077(5) 0.138(5) Uani 1 1 d . C .
H21K H 0.711 0.0595 0.6028 0.166 Uiso 1 1 calc R . .
H21L H 0.6814 0.1391 0.638 0.166 Uiso 1 1 calc R . .
C217 C 0.6889(5) 0.3443(4) 0.5171(4) 0.0738(18) Uani 1 1 d . . .
H21M H 0.7462 0.3499 0.5244 0.089 Uiso 1 1 calc R . .
H21N H 0.6593 0.3089 0.5527 0.089 Uiso 1 1 calc R . .
C218 C 0.6281(5) 0.4227(4) 0.5148(3) 0.0740(19) Uani 1 1 d . . .
H21O H 0.658 0.4649 0.5194 0.089 Uiso 1 1 calc R . .
H21P H 0.571 0.4241 0.5496 0.089 Uiso 1 1 calc R . .
C219 C 0.6107(5) 0.4320(4) 0.4488(3) 0.0738(19) Uani 1 1 d . . .
H21Q H 0.5536 0.4155 0.4513 0.089 Uiso 1 1 calc R . .
H21R H 0.6084 0.4868 0.4298 0.089 Uiso 1 1 calc R . .
C220 C 0.6914(5) 0.3780(4) 0.4109(3) 0.0755(19) Uani 1 1 d . . .
H22A H 0.6784 0.3615 0.3735 0.091 Uiso 1 1 calc R . .
H22B H 0.7446 0.4038 0.3952 0.091 Uiso 1 1 calc R . .
C221 C 0.6026(8) 0.2218(8) 0.3153(5) 0.149(5) Uani 1 1 d . . .
H22C H 0.5662 0.2648 0.3422 0.179 Uiso 1 1 calc R C .
H22D H 0.577 0.1738 0.3322 0.179 Uiso 1 1 calc R . .
C222 C 0.6013(9) 0.2426(9) 0.2478(6) 0.152(5) Uani 1 1 d . C .
H22E H 0.5452 0.2342 0.2403 0.182 Uiso 1 1 calc R . .
H22F H 0.6089 0.2974 0.2337 0.182 Uiso 1 1 calc R . .
C223 C 0.6795(9) 0.1870(7) 0.2166(6) 0.134(4) Uani 1 1 d . . .
H22G H 0.7026 0.2041 0.1704 0.161 Uiso 1 1 calc R C .
H22H H 0.6647 0.1343 0.2203 0.161 Uiso 1 1 calc R . .
C224 C 0.7481(7) 0.1869(6) 0.2533(4) 0.108(3) Uani 1 1 d . C .
H22I H 0.7862 0.1343 0.256 0.13 Uiso 1 1 calc R . .
H22J H 0.7874 0.2253 0.232 0.13 Uiso 1 1 calc R . .
C301 C 0.468(4) 0.184(4) 0.884(2) 0.57(6) Uani 1 1 d . . .
H30A H 0.4919 0.181 0.9219 0.687 Uiso 1 1 calc R . .
H30B H 0.4043 0.1759 0.8986 0.687 Uiso 1 1 calc R . .
C302 C 0.5231(16) 0.136(2) 0.8364(11) 0.252(14) Uani 1 1 d . . .
H30C H 0.4884 0.1263 0.808 0.302 Uiso 1 1 calc R . .
H30D H 0.5493 0.0853 0.8558 0.302 Uiso 1 1 calc R . .
C303 C 0.5988(12) 0.1822(13) 0.7976(8) 0.195(7) Uani 1 1 d . . .
H30E H 0.6571 0.1534 0.8045 0.234 Uiso 1 1 calc R . .
H30F H 0.6036 0.1839 0.751 0.234 Uiso 1 1 calc R . .
C304 C 0.5858(16) 0.2508(9) 0.8128(11) 0.290(17) Uani 1 1 d . . .
H88A H 0.6024 0.289 0.7752 0.348 Uiso 1 1 calc R . .
H88B H 0.615 0.2553 0.8463 0.348 Uiso 1 1 calc R . .
C305 C 0.5289(8) -0.0847(9) 0.7915(6) 0.147(5) Uani 1 1 d . . .
H30G H 0.4797 -0.0397 0.7882 0.177 Uiso 1 1 calc R . .
H30H H 0.5032 -0.1259 0.823 0.177 Uiso 1 1 calc R . .
C306 C 0.5759(7) -0.1156(6) 0.7271(5) 0.118(3) Uani 1 1 d . . .
H30I H 0.5937 -0.1734 0.7316 0.142 Uiso 1 1 calc R . .
H30J H 0.5362 -0.1012 0.6979 0.142 Uiso 1 1 calc R . .
C307 C 0.6573(8) -0.0785(6) 0.7016(5) 0.132(4) Uani 1 1 d . . .
H30K H 0.7124 -0.1192 0.6897 0.159 Uiso 1 1 calc R . .
H30L H 0.6525 -0.043 0.6626 0.159 Uiso 1 1 calc R . .
C308 C 0.6621(10) -0.0349(10) 0.7515(6) 0.181(6) Uani 1 1 d . . .
H30M H 0.6451 0.0221 0.741 0.217 Uiso 1 1 calc R . .
H30N H 0.724 -0.0463 0.7569 0.217 Uiso 1 1 calc R . .
C309 C -0.4550(14) 0.6445(18) 0.9458(11) 0.287(15) Uani 1 1 d . . .
H30O H -0.5054 0.6267 0.9802 0.344 Uiso 1 1 calc R . .
H30P H -0.4434 0.6158 0.9073 0.344 Uiso 1 1 calc R . .
C310 C -0.4752(19) 0.7312(16) 0.9300(19) 0.39(3) Uani 1 1 d . . .
H31A H -0.4769 0.7418 0.8844 0.471 Uiso 1 1 calc R . .
H31B H -0.5356 0.753 0.9575 0.471 Uiso 1 1 calc R . .
C311 C -0.4106(15) 0.7689(12) 0.9395(10) 0.221(9) Uani 1 1 d . . .
H31C H -0.4377 0.804 0.9748 0.265 Uiso 1 1 calc R . .
H31D H -0.3834 0.7998 0.8996 0.265 Uiso 1 1 calc R . .
C312 C -0.3394(15) 0.6996(12) 0.9575(12) 0.256(12) Uani 1 1 d . . .
H31E H -0.2827 0.6939 0.9221 0.307 Uiso 1 1 calc R . .
H31F H -0.3258 0.7087 0.9971 0.307 Uiso 1 1 calc R . .
C401 C 0.0167(14) -0.0279(11) 0.9737(8) 0.211(7) Uani 1 1 d . . .
H40A H -0.0366 -0.0355 0.9617 0.253 Uiso 1 1 calc R . .
H40B H 0.0429 -0.0792 0.9923 0.253 Uiso 1 1 calc R . .
C402 C 0.0865(12) -0.0061(11) 0.9112(9) 0.194(7) Uani 1 1 d . . .
H40C H 0.0588 0.0427 0.89 0.233 Uiso 1 1 calc R . .
H40D H 0.1382 0.0054 0.9229 0.233 Uiso 1 1 calc R . .
C403 C 0.1211(18) -0.0646(10) 0.8645(10) 0.295(15) Uani 1 1 d . . .
H40E H 0.1632 -0.0442 0.8261 0.442 Uiso 1 1 calc R . .
H40F H 0.0708 -0.0768 0.8523 0.442 Uiso 1 1 calc R . .
H40G H 0.1526 -0.1122 0.8836 0.442 Uiso 1 1 calc R . .
C601 C 0.129(3) 0.131(2) 1.105(2) 0.205(14) Uiso 0.5 1 d P A 2
C602 C 0.106(3) 0.135(2) 1.176(2) 0.205(14) Uiso 0.5 1 d P A 2
C603 C 0.066(3) 0.273(3) 1.169(2) 0.241(17) Uiso 0.5 1 d P A 2
C604 C 0.082(3) 0.266(2) 1.0927(19) 0.204(13) Uiso 0.5 1 d P A 2
C701 C -0.297(2) 0.664(2) 0.7478(17) 0.161(10) Uiso 0.5 1 d P C 2
C702 C -0.2793(18) 0.5890(15) 0.7760(11) 0.143(8) Uani 0.5 1 d P C 2

loop_
_atom_site_aniso_label
_atom_site_aniso_U_11
_atom_site_aniso_U_22
_atom_site_aniso_U_33
_atom_site_aniso_U_23
_atom_site_aniso_U_13
_atom_site_aniso_U_12
K1 0.1159(17) 0.0989(14) 0.0986(15) -0.0331(11) 0.0138(12) 0.0028(12)
K2 0.0633(9) 0.0511(7) 0.0751(10) -0.0041(6) -0.0131(7) -0.0053(7)
O1 0.085(5) 0.332(14) 0.191(9) -0.162(9) 0.020(5) -0.034(7)
O2 0.099(6) 0.370(17) 0.127(6) -0.085(9) -0.027(5) 0.036(8)
O3 0.261(12) 0.110(6) 0.137(7) 0.016(5) 0.062(7) 0.047(6)
O4 0.063(3) 0.103(4) 0.080(3) 0.009(3) -0.019(2) -0.013(3)
O5 0.078(3) 0.048(2) 0.081(3) -0.003(2) -0.011(2) -0.003(2)
O6 0.123(5) 0.081(3) 0.077(4) -0.006(3) -0.024(3) -0.018(4)
O7 0.171(16) 0.55(4) 0.42(4) -0.09(3) -0.043(17) 0.06(2)
O8 0.211(10) 0.242(10) 0.096(6) -0.009(6) -0.037(6) -0.069(9)
O9 0.26(2) 0.26(2) 0.62(4) 0.11(2) -0.13(2) -0.056(18)
C1 0.040(3) 0.045(3) 0.068(4) -0.010(2) -0.003(3) -0.003(3)
C2 0.048(3) 0.043(3) 0.064(4) -0.004(2) -0.004(3) -0.003(3)
C3 0.045(3) 0.046(3) 0.063(4) -0.009(2) -0.006(3) 0.000(3)
C4 0.046(3) 0.048(3) 0.060(4) -0.006(2) -0.008(3) 0.000(3)
C5 0.048(3) 0.046(3) 0.060(4) 0.000(2) 0.000(3) -0.004(3)
C6 0.040(3) 0.040(3) 0.060(4) -0.004(2) -0.006(2) -0.001(2)
C7 0.051(3) 0.035(3) 0.059(4) -0.007(2) -0.007(3) 0.003(3)
C8 0.051(4) 0.053(3) 0.065(4) -0.012(3) -0.010(3) 0.000(3)
C9 0.055(4) 0.045(3) 0.056(4) -0.007(2) -0.003(3) -0.007(3)
C10 0.053(3) 0.049(3) 0.056(4) -0.006(2) 0.000(3) -0.011(3)
C11 0.050(3) 0.042(3) 0.060(4) 0.000(2) -0.009(3) 0.001(3)
C12 0.054(3) 0.041(3) 0.059(4) -0.001(2) -0.005(3) -0.007(3)
C13 0.042(3) 0.041(3) 0.066(4) -0.003(2) -0.004(3) 0.002(3)
C14 0.042(3) 0.044(3) 0.067(4) -0.007(2) -0.001(3) -0.008(3)
C15 0.047(3) 0.046(3) 0.069(4) -0.013(3) -0.008(3) 0.001(3)
C16 0.052(3) 0.051(3) 0.055(4) -0.008(2) -0.001(3) -0.005(3)
C17 0.055(4) 0.051(3) 0.051(3) -0.004(2) 0.002(3) -0.003(3)
C18 0.047(3) 0.044(3) 0.059(4) 0.002(2) -0.007(3) -0.005(3)
C19 0.047(3) 0.046(3) 0.061(4) -0.006(2) -0.006(3) -0.006(3)
C20 0.045(3) 0.046(3) 0.064(4) -0.004(2) -0.006(3) -0.006(3)
C21 0.050(3) 0.046(3) 0.061(4) -0.004(2) -0.006(3) -0.002(3)
C22 0.048(3) 0.040(3) 0.063(4) -0.007(2) -0.002(3) -0.006(3)
C23 0.048(3) 0.037(3) 0.062(4) -0.001(2) -0.004(3) -0.002(3)
C24 0.051(3) 0.038(3) 0.079(4) -0.006(3) -0.007(3) -0.009(3)
C25 0.046(3) 0.045(3) 0.067(4) -0.012(3) -0.003(3) -0.001(3)
C26 0.056(4) 0.046(3) 0.053(3) -0.005(2) -0.006(3) 0.001(3)
C27 0.052(3) 0.046(3) 0.057(4) 0.001(2) -0.006(3) -0.007(3)
C28 0.051(3) 0.039(3) 0.055(3) -0.001(2) -0.002(3) 0.000(3)
C29 0.052(3) 0.043(3) 0.063(4) -0.006(2) -0.002(3) -0.006(3)
C30 0.047(3) 0.049(3) 0.057(4) -0.002(2) -0.008(3) -0.010(3)
C31 0.048(3) 0.044(3) 0.062(4) -0.002(2) -0.010(3) -0.001(3)
C32 0.046(3) 0.044(3) 0.062(4) 0.002(2) -0.005(3) -0.001(3)
C33 0.044(3) 0.040(3) 0.070(4) -0.001(2) -0.001(3) -0.006(3)
C34 0.045(3) 0.041(3) 0.066(4) -0.007(2) 0.001(3) -0.006(3)
C35 0.046(3) 0.050(3) 0.064(4) -0.007(3) -0.007(3) -0.009(3)
C36 0.044(3) 0.048(3) 0.059(4) -0.005(2) -0.006(3) 0.003(3)
C37 0.052(3) 0.040(3) 0.061(4) 0.000(2) -0.008(3) 0.004(3)
C38 0.054(3) 0.037(3) 0.058(4) -0.002(2) -0.005(3) -0.008(3)
C39 0.046(3) 0.048(3) 0.056(4) -0.006(2) -0.005(3) -0.006(3)
C40 0.050(3) 0.043(3) 0.063(4) -0.004(2) -0.009(3) -0.009(3)
C41 0.054(3) 0.043(3) 0.054(3) -0.006(2) -0.005(3) 0.002(3)
C42 0.057(4) 0.044(3) 0.052(3) -0.001(2) 0.003(3) 0.002(3)
C43 0.044(3) 0.044(3) 0.055(3) -0.003(2) -0.004(2) 0.000(3)
C44 0.046(3) 0.042(3) 0.066(4) -0.004(2) 0.000(3) -0.006(3)
C45 0.052(3) 0.048(3) 0.060(4) -0.010(3) 0.000(3) -0.003(3)
C46 0.045(3) 0.047(3) 0.067(4) -0.007(3) -0.008(3) 0.000(3)
C47 0.046(3) 0.041(3) 0.063(4) -0.002(2) -0.008(3) -0.001(3)
C48 0.052(3) 0.035(3) 0.059(4) -0.002(2) -0.006(3) -0.001(3)
C49 0.046(3) 0.043(3) 0.060(4) -0.004(2) -0.005(3) -0.004(3)
C50 0.054(3) 0.046(3) 0.054(3) -0.006(2) -0.010(3) -0.004(3)
C51 0.050(3) 0.049(3) 0.051(3) -0.002(2) 0.003(3) -0.001(3)
C52 0.046(3) 0.047(3) 0.056(4) -0.008(2) 0.004(3) -0.004(3)
C53 0.054(4) 0.048(3) 0.056(4) -0.004(2) -0.002(3) -0.003(3)
C54 0.053(3) 0.038(3) 0.051(3) -0.002(2) -0.004(3) 0.000(3)
C55 0.055(4) 0.042(3) 0.059(4) -0.011(2) -0.005(3) -0.001(3)
C56 0.044(3) 0.046(3) 0.055(3) -0.007(2) 0.000(2) 0.006(3)
C57 0.046(3) 0.049(3) 0.058(4) -0.004(2) -0.002(3) -0.002(3)
C58 0.047(3) 0.048(3) 0.058(4) -0.009(2) 0.000(3) 0.000(3)
C59 0.047(3) 0.043(3) 0.057(4) -0.006(2) -0.006(3) 0.003(3)
C60 0.052(3) 0.042(3) 0.060(4) -0.011(2) -0.003(3) 0.003(3)
C61 0.049(3) 0.048(3) 0.066(4) -0.007(3) -0.005(3) -0.004(3)
C62 0.050(4) 0.055(3) 0.078(4) 0.006(3) -0.009(3) -0.005(3)
C63 0.047(4) 0.057(4) 0.083(5) 0.005(3) -0.007(3) -0.007(3)
C64 0.043(3) 0.053(3) 0.068(4) -0.004(3) -0.007(3) -0.005(3)
C65 0.050(4) 0.055(3) 0.069(4) 0.001(3) -0.004(3) -0.001(3)
C66 0.048(4) 0.053(3) 0.074(4) 0.002(3) -0.009(3) -0.004(3)
C67 0.045(3) 0.056(3) 0.075(4) -0.002(3) -0.012(3) 0.001(3)
C68 0.048(4) 0.063(4) 0.089(5) -0.007(3) -0.006(3) -0.007(3)
C69 0.048(4) 0.083(5) 0.102(6) -0.004(4) -0.014(4) -0.003(4)
C70 0.055(4) 0.081(5) 0.093(5) -0.003(4) -0.006(4) -0.005(4)
C71 0.065(5) 0.071(5) 0.102(6) 0.010(4) 0.002(4) 0.003(4)
C72 0.048(4) 0.062(4) 0.099(5) 0.002(3) -0.005(3) 0.000(3)
C73 0.048(3) 0.040(3) 0.065(4) -0.009(2) -0.002(3) 0.001(3)
C74 0.060(4) 0.046(3) 0.059(4) -0.005(2) -0.008(3) -0.005(3)
C75 0.058(4) 0.045(3) 0.067(4) -0.008(3) -0.007(3) 0.004(3)
C76 0.051(3) 0.044(3) 0.060(4) 0.000(3) -0.006(3) 0.003(3)
C77 0.064(4) 0.044(3) 0.069(4) -0.009(3) -0.007(3) 0.001(3)
C78 0.059(4) 0.046(3) 0.066(4) -0.004(3) -0.005(3) -0.002(3)
C79 0.061(4) 0.045(3) 0.060(4) -0.010(2) -0.006(3) -0.005(3)
C80 0.057(4) 0.049(3) 0.081(5) -0.011(3) -0.018(3) 0.003(3)
C81 0.065(4) 0.050(3) 0.108(6) -0.010(3) -0.030(4) 0.002(3)
C82 0.078(5) 0.046(3) 0.094(5) -0.012(3) -0.022(4) 0.000(4)
C83 0.073(5) 0.050(3) 0.084(5) -0.008(3) -0.019(4) -0.007(3)
C84 0.065(4) 0.046(3) 0.069(4) -0.007(3) -0.011(3) 0.004(3)
C85 0.046(3) 0.060(4) 0.065(4) -0.017(3) -0.006(3) -0.001(3)
C86 0.054(4) 0.057(4) 0.074(4) -0.016(3) 0.004(3) -0.008(3)
C87 0.060(4) 0.067(4) 0.091(6) -0.023(4) -0.006(4) -0.011(4)
C88 0.072(5) 0.069(5) 0.117(7) -0.044(4) -0.024(4) 0.009(4)
C89 0.104(6) 0.088(5) 0.084(5) -0.033(4) -0.037(5) 0.005(5)
C90 0.061(4) 0.069(4) 0.081(5) -0.024(3) -0.013(3) 0.006(4)
C91 0.162(10) 0.082(6) 0.123(8) -0.044(5) -0.065(7) 0.005(6)
C92 0.153(9) 0.071(5) 0.100(7) -0.038(4) -0.023(6) -0.001(6)
C93 0.260(17) 0.078(6) 0.195(12) -0.064(7) -0.141(12) 0.044(9)
C94 0.233(18) 0.111(9) 0.232(16) -0.073(10) -0.125(14) 0.020(11)
C95 0.209(17) 0.144(12) 0.32(2) -0.123(13) -0.135(16) 0.037(12)
C96 0.37(3) 0.154(12) 0.39(3) -0.161(15) -0.31(2) 0.097(15)
C97 0.052(4) 0.053(3) 0.061(4) -0.006(3) 0.000(3) -0.007(3)
C98 0.074(5) 0.058(4) 0.061(4) -0.002(3) -0.009(3) 0.003(4)
C99 0.077(5) 0.059(4) 0.056(4) -0.002(3) -0.008(3) -0.001(4)
C100 0.068(5) 0.077(4) 0.060(4) -0.003(3) -0.006(3) -0.009(4)
C101 0.088(6) 0.103(6) 0.057(4) -0.019(4) -0.004(4) 0.028(5)
C102 0.089(6) 0.094(5) 0.061(5) -0.014(4) -0.007(4) 0.030(5)
C103 0.083(5) 0.077(5) 0.056(4) -0.012(3) -0.001(4) 0.000(4)
C104 0.038(6) 0.056(6) 0.034(5) -0.002(4) -0.001(4) 0.005(5)
C105 0.046(6) 0.070(7) 0.031(6) 0.001(5) -0.012(4) 0.001(6)
C106 0.119(8) 0.107(7) 0.063(5) -0.012(4) 0.002(5) -0.025(6)
C107 0.035(7) 0.175(17) 0.032(6) -0.032(8) -0.011(5) 0.010(8)
C108 0.034(6) 0.117(11) 0.047(7) -0.024(7) -0.005(5) 0.008(7)
C109 0.047(3) 0.054(3) 0.064(4) 0.001(3) -0.002(3) -0.007(3)
C110 0.114(7) 0.106(6) 0.089(6) -0.048(5) 0.045(5) -0.062(6)
C111 0.112(7) 0.111(6) 0.107(7) -0.050(5) 0.059(5) -0.065(6)
C112 0.060(4) 0.060(4) 0.065(4) -0.004(3) 0.005(3) -0.009(3)
C113 0.115(7) 0.159(9) 0.081(6) -0.040(5) 0.027(5) -0.089(7)
C114 0.109(6) 0.133(7) 0.085(5) -0.051(5) 0.034(5) -0.082(6)
C115 0.064(4) 0.069(4) 0.076(5) 0.002(3) 0.004(3) -0.017(4)
C116 0.092(6) 0.128(7) 0.082(6) -0.031(5) 0.021(5) -0.038(6)
C117 0.098(6) 0.122(7) 0.084(6) -0.017(5) 0.028(5) -0.036(6)
C118 0.071(5) 0.104(6) 0.090(6) 0.001(5) 0.015(4) -0.020(5)
C119 0.055(4) 0.105(6) 0.102(7) 0.012(5) -0.005(4) -0.029(4)
C120 0.060(4) 0.097(5) 0.083(5) 0.002(4) -0.006(4) -0.020(4)
C201 0.072(7) 0.191(13) 0.178(13) -0.053(10) 0.004(8) 0.000(8)
C202 0.125(14) 0.43(3) 0.29(2) -0.21(2) -0.043(15) -0.034(17)
C203 0.123(14) 0.47(4) 0.193(18) -0.15(2) -0.027(12) 0.040(18)
C204 0.151(15) 0.61(5) 0.26(2) -0.26(3) 0.066(15) -0.15(2)
C209 0.087(6) 0.134(9) 0.105(7) 0.006(6) -0.017(5) -0.028(6)
C210 0.33(2) 0.101(8) 0.105(9) 0.016(7) -0.001(11) 0.030(11)
C212 0.067(11) 0.20(2) 0.091(13) -0.014(13) -0.025(9) 0.029(13)
C213 0.081(6) 0.110(7) 0.112(7) 0.015(5) -0.023(5) -0.017(5)
C214 0.069(5) 0.097(6) 0.114(7) 0.023(5) -0.027(5) -0.023(5)
C215 0.075(5) 0.106(6) 0.081(5) 0.015(4) -0.026(4) -0.007(5)
C216 0.075(6) 0.212(12) 0.107(7) 0.071(8) -0.022(5) -0.040(7)
C217 0.069(4) 0.066(4) 0.082(5) 0.000(3) -0.021(4) -0.006(4)
C218 0.077(5) 0.056(4) 0.081(5) -0.009(3) -0.012(4) -0.007(4)
C219 0.065(4) 0.057(4) 0.089(5) -0.003(3) -0.008(4) -0.012(4)
C220 0.077(5) 0.058(4) 0.077(5) 0.002(3) -0.010(4) -0.001(4)
C221 0.103(9) 0.212(13) 0.080(7) 0.021(7) -0.013(6) 0.043(8)
C222 0.123(10) 0.191(13) 0.117(10) -0.003(8) -0.030(7) 0.011(10)
C223 0.149(11) 0.140(10) 0.114(8) -0.008(7) -0.050(8) -0.011(9)
C224 0.105(7) 0.120(7) 0.090(7) 0.007(5) -0.018(5) -0.021(6)
C301 0.75(10) 0.84(11) 0.35(6) 0.26(7) -0.25(6) -0.66(10)
C302 0.153(16) 0.44(4) 0.18(2) -0.03(2) -0.098(15) -0.02(2)
C303 0.152(15) 0.23(2) 0.173(15) -0.002(14) -0.018(12) -0.018(15)
C304 0.30(3) 0.087(9) 0.28(2) 0.053(11) 0.14(2) 0.037(12)
C305 0.104(8) 0.218(14) 0.123(10) -0.042(9) -0.032(7) -0.014(9)
C306 0.127(9) 0.119(8) 0.102(7) -0.019(6) -0.033(6) 0.001(7)
C307 0.167(11) 0.112(7) 0.090(7) -0.029(5) 0.028(7) -0.042(8)
C308 0.210(14) 0.252(16) 0.087(8) -0.007(9) 0.009(8) -0.126(13)
C309 0.125(15) 0.40(4) 0.29(3) 0.13(2) -0.057(16) -0.06(2)
C310 0.24(3) 0.23(3) 0.65(6) 0.24(3) -0.15(3) -0.04(2)
C311 0.168(17) 0.171(18) 0.27(2) 0.062(15) -0.031(15) -0.009(15)
C312 0.24(2) 0.138(14) 0.31(3) 0.003(16) 0.04(2) -0.043(17)
C401 0.25(2) 0.21(2) 0.171(18) 0.016(12) -0.050(17) -0.061(17)
C402 0.202(16) 0.218(17) 0.177(15) 0.074(13) -0.062(13) -0.113(15)
C403 0.46(4) 0.142(14) 0.192(19) -0.025(13) 0.04(2) -0.033(18)
C702 0.14(2) 0.136(19) 0.115(17) -0.023(14) 0.016(15) -0.022(16)

loop_
_geom_bond_atom_site_label_1
_geom_bond_atom_site_label_2
_geom_bond_distance
_geom_bond_site_symmetry_2
_geom_bond_publ_flag
K1 O1 2.642(9) . ?
K1 O3 2.716(8) . ?
K1 O2 2.790(11) . ?
K1 C1 3.082(6) . ?
K1 C61 3.260(6) . ?
K1 C2 3.266(6) . ?
K1 C62 3.357(7) . ?
K2 O4 2.641(5) . ?
K2 O5 2.647(4) . ?
K2 O6 2.766(6) . ?
K2 C49 3.204(6) 2_656 ?
K2 C48 3.233(5) 2_656 ?
K2 C57 3.259(6) . ?
K2 C52 3.285(6) . ?
K2 C58 3.392(6) . ?
K2 C221 3.460(11) . ?
K2 C44 3.500(6) . ?
K2 C83 3.510(7) 2_666 ?
K2 C213 3.531(10) . ?
O1 C201 1.296(14) . ?
O1 C204 1.433(19) . ?
O2 C205 1.281(16) . ?
O2 C208 1.660(12) . ?
O3 C209 1.330(11) . ?
O3 C702 1.58(3) . ?
O3 C212 1.65(2) . ?
O4 C216 1.377(9) . ?
O4 C213 1.454(9) . ?
O5 C220 1.426(8) . ?
O5 C217 1.438(8) . ?
O6 C221 1.411(12) . ?
O6 C224 1.453(10) . ?
O7 C301 1.47(4) . ?
O7 C304 1.57(3) . ?
O8 C305 1.424(13) . ?
O8 C308 1.462(13) . ?
O9 C312 1.37(2) . ?
O9 C309 1.41(3) . ?
C1 C5 1.418(8) . ?
C1 C2 1.421(8) . ?
C1 C6 1.519(8) . ?
C2 C3 1.413(8) . ?
C2 C7 1.510(8) . ?
C3 C4 1.418(7) . ?
C3 C8 1.518(8) . ?
C4 C5 1.409(8) . ?
C4 C9 1.488(8) . ?
C5 C10 1.516(7) . ?
C6 C61 1.520(8) . ?
C6 C11 1.532(7) . ?
C6 C20 1.535(7) . ?
C7 C73 1.531(7) . ?
C7 C12 1.540(8) . ?
C7 C13 1.546(8) . ?
C8 C85 1.520(8) . ?
C8 C14 1.550(8) . ?
C8 C15 1.553(8) . ?
C9 C97 1.543(8) . ?
C9 C17 1.546(8) . ?
C9 C16 1.564(8) . ?
C10 C19 1.533(8) . ?
C10 C109 1.534(7) . ?
C10 C18 1.548(8) . ?
C11 C12 1.373(8) . ?
C11 C21 1.442(8) . ?
C12 C22 1.433(7) . ?
C13 C14 1.356(8) . ?
C13 C23 1.443(8) . ?
C14 C24 1.454(8) . ?
C15 C16 1.364(8) . ?
C15 C25 1.447(8) . ?
C16 C26 1.430(8) . ?
C17 C18 1.375(8) . ?
C17 C27 1.441(8) . ?
C18 C28 1.432(8) . ?
C19 C20 1.386(8) . ?
C19 C29 1.428(8) . ?
C20 C30 1.432(8) . ?
C21 C31 1.398(8) . ?
C21 C30 1.446(7) . ?
C22 C32 1.409(8) . ?
C22 C23 1.436(8) . ?
C23 C33 1.397(8) . ?
C24 C34 1.380(8) . ?
C24 C25 1.442(8) . ?
C25 C35 1.410(8) . ?
C26 C36 1.396(8) . ?
C26 C27 1.443(8) . ?
C27 C37 1.396(8) . ?
C28 C38 1.388(8) . ?
C28 C29 1.461(9) . ?
C29 C39 1.413(8) . ?
C30 C40 1.399(8) . ?
C31 C32 1.419(8) . ?
C31 C41 1.450(8) . ?
C32 C42 1.455(8) . ?
C33 C34 1.436(9) . ?
C33 C43 1.462(8) . ?
C34 C44 1.452(8) . ?
C35 C36 1.420(7) . ?
C35 C45 1.442(8) . ?
C36 C46 1.450(8) . ?
C37 C38 1.410(8) . ?
C37 C47 1.461(8) . ?
C38 C48 1.468(8) . ?
C39 C40 1.435(8) . ?
C39 C49 1.444(8) . ?
C40 C50 1.442(8) . ?
C41 C50 1.400(7) . ?
C41 C51 1.432(8) . ?
C42 C43 1.365(8) . ?
C42 C51 1.468(8) . ?
C43 C52 1.456(8) . ?
C44 C45 1.416(8) . ?
C44 C52 1.424(8) . ?
C45 C53 1.432(8) . ?
C46 C47 1.397(8) . ?
C46 C53 1.470(8) . ?
C47 C54 1.429(8) . ?
C48 C54 1.402(8) . ?
C48 C49 1.420(8) . ?
C48 K2 3.233(5) 2_656 ?
C49 C55 1.456(8) . ?
C49 K2 3.204(6) 2_656 ?
C50 C55 1.454(8) . ?
C51 C56 1.404(8) . ?
C52 C57 1.399(7) . ?
C53 C58 1.380(8) . ?
C54 C59 1.534(7) . ?
C55 C60 1.393(8) . ?
C56 C60 1.434(7) . ?
C56 C57 1.445(9) . ?
C57 C58 1.427(8) . ?
C58 C59 1.527(8) . ?
C59 C60 1.534(8) . ?
C59 C59 1.577(11) 2_656 ?
C61 C62 1.385(8) . ?
C61 C66 1.395(8) . ?
C62 C63 1.390(8) . ?
C63 C64 1.402(8) . ?
C64 C65 1.395(8) . ?
C64 C67 1.475(8) . ?
C65 C66 1.354(8) . ?
C67 C68 1.378(8) . ?
C67 C72 1.383(9) . ?
C68 C69 1.375(9) . ?
C69 C70 1.379(10) . ?
C70 C71 1.358(10) . ?
C71 C72 1.399(9) . ?
C73 C78 1.372(8) . ?
C73 C74 1.389(8) . ?
C74 C75 1.366(8) . ?
C75 C76 1.391(8) . ?
C76 C77 1.391(8) . ?
C76 C79 1.480(8) . ?
C77 C78 1.386(8) . ?
C79 C80 1.377(8) . ?
C79 C84 1.410(9) . ?
C80 C81 1.393(8) . ?
C81 C82 1.379(10) . ?
C82 C83 1.384(9) . ?
C83 C84 1.404(8) . ?
C83 K2 3.511(7) 2_666 ?
C85 C90 1.378(9) . ?
C85 C86 1.393(8) . ?
C86 C87 1.407(9) . ?
C87 C88 1.354(11) . ?
C88 C89 1.416(11) . ?
C88 C91 1.507(11) . ?
C89 C90 1.399(9) . ?
C91 C96 1.367(16) . ?
C91 C92 1.387(13) . ?
C92 C93 1.412(12) . ?
C93 C94 1.465(18) . ?
C94 C95 1.359(17) . ?
C95 C96 1.424(15) . ?
C97 C98 1.374(9) . ?
C97 C102 1.387(9) . ?
C98 C99 1.386(9) . ?
C99 C100 1.389(9) . ?
C100 C101 1.385(10) . ?
C100 C103 1.463(9) . ?
C101 C102 1.392(10) . ?
C103 C601 1.29(4) . ?
C103 C108 1.360(13) . ?
C103 C604 1.40(4) . ?
C103 C104 1.452(13) . ?
C104 C105 1.388(14) . ?
C105 C106 1.412(14) . ?
C106 C107 1.333(15) . ?
C107 C108 1.396(16) . ?
C109 C110 1.357(9) . ?
C109 C114 1.358(9) . ?
C110 C111 1.379(9) . ?
C111 C112 1.356(10) . ?
C112 C113 1.355(10) . ?
C112 C115 1.485(8) . ?
C113 C114 1.428(9) . ?
C115 C120 1.391(10) . ?
C115 C116 1.397(11) . ?
C116 C117 1.376(10) . ?
C117 C118 1.395(12) . ?
C118 C119 1.352(12) . ?
C119 C120 1.396(9) . ?
C201 C202 1.368(19) . ?
C202 C203 1.50(2) . ?
C203 C204 1.45(3) . ?
C205 C206 1.6104(4) . ?
C206 C207 1.5291(4) . ?
C207 C208 1.4499(4) . ?
C209 C210 1.509(14) . ?
C210 C211 1.33(2) . ?
C211 C212 1.44(3) . ?
C213 C214 1.487(11) . ?
C214 C215 1.522(10) . ?
C215 C216 1.471(11) . ?
C217 C218 1.499(9) . ?
C218 C219 1.520(10) . ?
C219 C220 1.509(9) . ?
C221 C222 1.467(14) . ?
C222 C223 1.449(15) . ?
C223 C224 1.521(14) . ?
C301 C302 1.39(7) . ?
C302 C303 1.56(3) . ?
C303 C304 1.25(2) . ?
C305 C306 1.495(14) . ?
C306 C307 1.492(14) . ?
C307 C308 1.443(15) . ?
C309 C310 1.50(3) . ?
C310 C311 1.41(3) . ?
C311 C312 1.56(3) . ?
C401 C401 1.51(3) 2_557 ?
C401 C402 1.54(2) . ?
C402 C403 1.45(2) . ?
C601 C602 1.48(5) . ?
C603 C604 1.63(5) . ?
C701 C702 1.38(3) . ?
